data_7212797
loop_
_publ_author_name
'Feng, Xun'
'Wang, Li-Ya'
'Wang, Jian- Ge'
'Xie, Cheng-Zhi'
'Zhao, Jian-She'
'Sun, Qian'

_publ_section_title
;
 A unique example of a 3D framework based on the binuclear dysprosium(iii)
 azobenzene-3,5,4&#x2032;-tricarboxylate with 3,6-connected topology
 showing ferromagnetic properties
;
_journal_issue 11
_journal_name_full CrystEngComm
_journal_page_first 3476
_journal_paper_doi 10.1039/c0ce00119h
_journal_volume 12
_journal_year 2010
_chemical_formula_sum 'C15 H11 Dy N2 O8'
_chemical_formula_weight 509.76
_chemical_name_systematic
;

?

;
_space_group_IT_number 15
_symmetry_cell_setting monoclinic
_symmetry_space_group_name_Hall '-C 2yc'
_symmetry_space_group_name_H-M 'C 1 2/c 1'
_atom_sites_solution_hydrogens geom
_atom_sites_solution_primary direct
_atom_sites_solution_secondary difmap
_audit_creation_method SHELXL-97
_cell_angle_alpha 90.00
_cell_angle_beta 97.5840(10)
_cell_angle_gamma 90.00
_cell_formula_units_Z 8
_cell_length_a 28.549(2)
_cell_length_b 14.4101(11)
_cell_length_c 13.4766(10)
_cell_measurement_reflns_used 9789
_cell_measurement_temperature 296(2)
_cell_measurement_theta_max 28.20
_cell_measurement_theta_min 2.58
_cell_volume 5495.7(7)
_computing_cell_refinement 'Bruker SMART'
_computing_data_collection 'Bruker SMART'
_computing_data_reduction 'Bruker SAINT'
_computing_molecular_graphics 'Bruker SHELXTL'
_computing_publication_material 'Bruker SHELXTL'
_computing_structure_refinement 'SHELXL-97 (Sheldrick, 1997)'
_computing_structure_solution 'SHELXS-97 (Sheldrick, 1990)'
_diffrn_ambient_temperature 296(2)
_diffrn_measured_fraction_theta_full 0.999
_diffrn_measured_fraction_theta_max 0.999
_diffrn_measurement_device_type 'CCD area detector'
_diffrn_measurement_method 'phi and omega scans'
_diffrn_radiation_monochromator graphite
_diffrn_radiation_source 'fine-focus sealed tube'
_diffrn_radiation_type MoK\a
_diffrn_radiation_wavelength 0.71073
_diffrn_reflns_av_R_equivalents 0.0241
_diffrn_reflns_av_sigmaI/netI 0.0212
_diffrn_reflns_limit_h_max 34
_diffrn_reflns_limit_h_min -34
_diffrn_reflns_limit_k_max 17
_diffrn_reflns_limit_k_min -17
_diffrn_reflns_limit_l_max 16
_diffrn_reflns_limit_l_min -16
_diffrn_reflns_number 20540
_diffrn_reflns_theta_full 25.50
_diffrn_reflns_theta_max 25.50
_diffrn_reflns_theta_min 2.58
_diffrn_standards_decay_% 0
_diffrn_standards_interval_count 0
_diffrn_standards_interval_time 0
_diffrn_standards_number 0
_exptl_absorpt_coefficient_mu 2.748
_exptl_absorpt_correction_T_max 0.5831
_exptl_absorpt_correction_T_min 0.3646
_exptl_absorpt_correction_type multi-scan
_exptl_absorpt_process_details sadabs
_exptl_crystal_colour brown
_exptl_crystal_density_diffrn 1.232
_exptl_crystal_density_method 'not measured'
_exptl_crystal_description block
_exptl_crystal_F_000 1960
_exptl_crystal_size_max 0.46
_exptl_crystal_size_mid 0.25
_exptl_crystal_size_min 0.22
_platon_squeeze_details pQ9
_refine_diff_density_max 1.993
_refine_diff_density_min -2.739
_refine_diff_density_rms 0.177
_refine_ls_extinction_method none
_refine_ls_goodness_of_fit_ref 1.025
_refine_ls_hydrogen_treatment constr
_refine_ls_matrix_type full
_refine_ls_number_parameters 235
_refine_ls_number_reflns 5124
_refine_ls_number_restraints 36
_refine_ls_restrained_S_all 1.202
_refine_ls_R_factor_all 0.0528
_refine_ls_R_factor_gt 0.0480
_refine_ls_shift/su_max 0.001
_refine_ls_shift/su_mean 0.000
_refine_ls_structure_factor_coef Fsqd
_refine_ls_weighting_details 'calc w=1/[\s^2^(Fo^2^)+(0.1599P)^2^+1.9713P] where P=(Fo^2^+2Fc^2^)/3'
_refine_ls_weighting_scheme calc
_refine_ls_wR_factor_gt 0.1777
_refine_ls_wR_factor_ref 0.1885
_reflns_number_gt 4384
_reflns_number_total 5124
_reflns_threshold_expression >2sigma(I)
_cod_data_source_file c0ce00119h.txt
_cod_data_source_block a
_cod_depositor_comments
;
The following automatic conversions were performed:

'_symmetry_cell_setting' value 'Monoclinic' changed to 'monoclinic'
according to /home/saulius/struct/CIF-dictionaries/cif_core.dic
dictionary named 'cif_core.dic' version 2.4.2 from 2011-04-26.

Automatic conversion script
Id: cif_fix_values 1891 2012-01-12 08:04:46Z andrius 
;
_cod_original_sg_symbol_H-M C2/c
_cod_database_code 7212797

loop_
_symmetry_equiv_pos_as_xyz
'x, y, z'
'-x, y, -z+1/2'
'x+1/2, y+1/2, z'
'-x+1/2, y+1/2, -z+1/2'
'-x, -y, -z'
'x, -y, z-1/2'
'-x+1/2, -y+1/2, -z'
'x+1/2, -y+1/2, z-1/2'

loop_
_atom_site_label
_atom_site_type_symbol
_atom_site_fract_x
_atom_site_fract_y
_atom_site_fract_z
_atom_site_U_iso_or_equiv
_atom_site_adp_type
_atom_site_occupancy
_atom_site_symmetry_multiplicity
_atom_site_calc_flag
_atom_site_refinement_flags
Dy1 Dy 0.183280(9) 0.70657(2) 0.96327(2) 0.0357(2) Uani 1 1 d U
O1 O 0.3006(2) 0.7310(4) 0.8750(4) 0.0483(13) Uani 1 1 d .
O2 O 0.23349(19) 0.6509(4) 0.8511(4) 0.0541(9) Uani 1 1 d U
O3 O 0.21012(17) 0.4228(3) 0.5664(4) 0.0511(13) Uani 1 1 d .
O4 O 0.27232(19) 0.3378(3) 0.5533(4) 0.0526(13) Uani 1 1 d .
O5 O 0.6189(2) 0.6828(5) 0.4833(6) 0.079(2) Uani 1 1 d .
O6 O 0.6106(2) 0.8248(4) 0.5320(5) 0.0647(17) Uani 1 1 d .
O7 O 0.1495(2) 0.7618(5) 0.8038(5) 0.0715(10) Uani 1 1 d U
H7A H 0.1343 0.7247 0.7623 0.086 Uiso 1 1 d R
H7B H 0.1527 0.8183 0.7879 0.086 Uiso 1 1 d R
O8 O 0.1454(2) 0.5736(5) 0.8798(5) 0.0686(10) Uani 1 1 d U
H8A H 0.1310 0.5789 0.8206 0.082 Uiso 1 1 d R
H8B H 0.1462 0.5215 0.9094 0.082 Uiso 1 1 d R
N1 N 0.4050(2) 0.5755(5) 0.6415(6) 0.0646(19) Uani 1 1 d .
N2 N 0.4204(3) 0.6543(5) 0.6549(6) 0.074(2) Uani 1 1 d .
C1 C 0.2943(2) 0.6078(5) 0.7593(5) 0.0447(16) Uani 1 1 d .
C2 C 0.2668(2) 0.5402(5) 0.7066(5) 0.0456(16) Uani 1 1 d .
H2 H 0.2354 0.5335 0.7166 0.055 Uiso 1 1 calc R
C3 C 0.2853(2) 0.4822(5) 0.6391(6) 0.0463(16) Uani 1 1 d .
C4 C 0.3315(3) 0.4944(5) 0.6212(6) 0.0473(17) Uani 1 1 d .
H4 H 0.3440 0.4560 0.5757 0.057 Uiso 1 1 calc R
C5 C 0.3587(3) 0.5614(5) 0.6691(6) 0.0542(18) Uani 1 1 d .
C6 C 0.3398(3) 0.6202(5) 0.7381(6) 0.0506(19) Uani 1 1 d .
H6 H 0.3582 0.6677 0.7694 0.061 Uiso 1 1 calc R
C7 C 0.2531(3) 0.4095(5) 0.5840(6) 0.0481(18) Uani 1 1 d .
C8 C 0.2751(3) 0.6681(6) 0.8347(6) 0.0490(18) Uani 1 1 d .
C9 C 0.4654(3) 0.6694(7) 0.6243(7) 0.066(2) Uani 1 1 d .
C10 C 0.4941(3) 0.6010(6) 0.5926(8) 0.067(2) Uani 1 1 d .
H10 H 0.4847 0.5391 0.5917 0.081 Uiso 1 1 calc R
C11 C 0.5371(3) 0.6259(7) 0.5618(8) 0.069(2) Uani 1 1 d .
H11 H 0.5568 0.5799 0.5421 0.082 Uiso 1 1 calc R
C12 C 0.5509(3) 0.7162(6) 0.5602(8) 0.058(2) Uani 1 1 d .
C13 C 0.5234(4) 0.7847(7) 0.5956(12) 0.096(5) Uani 1 1 d .
H13 H 0.5329 0.8465 0.5968 0.115 Uiso 1 1 calc R
C14 C 0.4812(4) 0.7584(7) 0.6295(13) 0.115(5) Uani 1 1 d .
H14 H 0.4633 0.8034 0.6566 0.137 Uiso 1 1 calc R
C15 C 0.5968(3) 0.7446(7) 0.5214(7) 0.057(2) Uani 1 1 d .

loop_
_atom_site_aniso_label
_atom_site_aniso_U_11
_atom_site_aniso_U_22
_atom_site_aniso_U_33
_atom_site_aniso_U_23
_atom_site_aniso_U_13
_atom_site_aniso_U_12
Dy1 0.0241(3) 0.0392(3) 0.0462(3) -0.00082(10) 0.01409(18) 0.00394(9)
O1 0.055(3) 0.043(2) 0.052(3) -0.015(2) 0.027(3) -0.014(3)
O2 0.0558(11) 0.0576(14) 0.0529(13) -0.0092(10) 0.0220(10) 0.0020(9)
O3 0.039(3) 0.033(2) 0.082(4) -0.007(2) 0.009(2) -0.004(2)
O4 0.053(3) 0.036(3) 0.076(3) -0.013(2) 0.033(3) -0.010(2)
O5 0.045(4) 0.085(4) 0.117(6) -0.036(4) 0.046(4) -0.025(3)
O6 0.038(3) 0.050(3) 0.114(5) -0.001(3) 0.043(3) -0.008(3)
O7 0.0714(14) 0.0743(13) 0.0665(12) 0.0069(11) 0.0007(10) 0.0072(10)
O8 0.0671(14) 0.0678(11) 0.0709(15) -0.0068(9) 0.0087(11) -0.0176(11)
N1 0.045(4) 0.070(4) 0.087(5) -0.034(4) 0.038(3) -0.021(3)
N2 0.053(4) 0.070(5) 0.110(6) -0.030(4) 0.051(4) -0.021(4)
C1 0.033(3) 0.048(4) 0.056(4) -0.015(3) 0.017(3) -0.004(3)
C2 0.035(3) 0.043(4) 0.063(4) -0.011(3) 0.025(3) -0.014(3)
C3 0.036(4) 0.044(4) 0.064(4) -0.017(3) 0.024(3) -0.010(3)
C4 0.044(4) 0.044(4) 0.059(4) -0.016(3) 0.023(3) -0.002(3)
C5 0.043(4) 0.059(4) 0.067(4) -0.012(4) 0.032(4) -0.001(4)
C6 0.037(4) 0.056(4) 0.065(4) -0.025(4) 0.031(3) -0.016(3)
C7 0.046(4) 0.037(3) 0.068(5) -0.016(3) 0.032(4) -0.020(3)
C8 0.037(4) 0.059(5) 0.058(4) -0.008(4) 0.031(3) -0.001(3)
C9 0.039(4) 0.078(6) 0.089(6) -0.030(5) 0.036(4) -0.021(4)
C10 0.047(5) 0.060(5) 0.102(7) -0.018(5) 0.037(5) -0.011(4)
C11 0.046(5) 0.068(6) 0.099(7) -0.017(5) 0.035(5) -0.010(4)
C12 0.037(5) 0.064(5) 0.079(6) -0.012(4) 0.023(4) -0.007(3)
C13 0.061(7) 0.059(6) 0.183(15) -0.020(6) 0.075(9) -0.013(4)
C14 0.082(8) 0.055(6) 0.228(16) -0.039(8) 0.101(9) -0.019(6)
C15 0.027(4) 0.076(6) 0.073(5) -0.015(5) 0.027(4) -0.009(4)

loop_
_atom_type_symbol
_atom_type_description
_atom_type_scat_dispersion_real
_atom_type_scat_dispersion_imag
_atom_type_scat_source
C C 0.0033 0.0016 'International Tables Vol C Tables 4.2.6.8 and 6.1.1.4'
H H 0.0000 0.0000 'International Tables Vol C Tables 4.2.6.8 and 6.1.1.4'
N N 0.0061 0.0033 'International Tables Vol C Tables 4.2.6.8 and 6.1.1.4'
O O 0.0106 0.0060 'International Tables Vol C Tables 4.2.6.8 and 6.1.1.4'
Dy Dy -0.1892 4.4098 'International Tables Vol C Tables 4.2.6.8 and 6.1.1.4'

loop_
_geom_angle_atom_site_label_1
_geom_angle_atom_site_label_2
_geom_angle_atom_site_label_3
_geom_angle
_geom_angle_site_symmetry_1
_geom_angle_site_symmetry_3
O4 Dy1 O1 74.48(19) 4_556 7_567
O4 Dy1 O2 80.10(19) 4_556 .
O1 Dy1 O2 131.7(2) 7_567 .
O4 Dy1 O7 78.5(2) 4_556 .
O1 Dy1 O7 136.0(3) 7_567 .
O2 Dy1 O7 75.0(2) . .
O4 Dy1 O3 123.94(19) 4_556 6_566
O1 Dy1 O3 75.6(2) 7_567 6_566
O2 Dy1 O3 86.11(19) . 6_566
O7 Dy1 O3 148.0(2) . 6_566
O4 Dy1 O8 145.9(2) 4_556 .
O1 Dy1 O8 139.5(2) 7_567 .
O2 Dy1 O8 72.7(2) . .
O7 Dy1 O8 74.9(3) . .
O3 Dy1 O8 75.0(2) 6_566 .
O4 Dy1 O6 134.42(19) 4_556 8_466
O1 Dy1 O6 77.8(2) 7_567 8_466
O2 Dy1 O6 143.7(2) . 8_466
O7 Dy1 O6 98.2(2) . 8_466
O3 Dy1 O6 81.80(19) 6_566 8_466
O8 Dy1 O6 71.0(2) . 8_466
O4 Dy1 O5 84.7(2) 4_556 8_466
O1 Dy1 O5 73.1(2) 7_567 8_466
O2 Dy1 O5 144.3(2) . 8_466
O7 Dy1 O5 70.4(3) . 8_466
O3 Dy1 O5 128.7(2) 6_566 8_466
O8 Dy1 O5 105.6(3) . 8_466
O6 Dy1 O5 52.6(2) 8_466 8_466
O4 Dy1 O4 75.19(18) 4_556 6_566
O1 Dy1 O4 67.77(19) 7_567 6_566
O2 Dy1 O4 66.30(18) . 6_566
O7 Dy1 O4 136.1(2) . 6_566
O3 Dy1 O4 49.76(16) 6_566 6_566
O8 Dy1 O4 110.8(2) . 6_566
O6 Dy1 O4 125.27(19) 8_466 6_566
O5 Dy1 O4 139.5(3) 8_466 6_566
O4 Dy1 C15 109.9(2) 4_556 8_466
O1 Dy1 C15 73.4(2) 7_567 8_466
O2 Dy1 C15 154.9(2) . 8_466
O7 Dy1 C15 84.3(3) . 8_466
O3 Dy1 C15 105.2(2) 6_566 8_466
O8 Dy1 C15 88.4(3) . 8_466
O6 Dy1 C15 26.1(2) 8_466 8_466
O5 Dy1 C15 26.5(2) 8_466 8_466
O4 Dy1 C15 137.8(2) 6_566 8_466
O4 Dy1 C7 100.4(2) 4_556 6_566
O1 Dy1 C7 70.5(2) 7_567 6_566
O2 Dy1 C7 74.65(19) . 6_566
O7 Dy1 C7 149.4(2) . 6_566
O3 Dy1 C7 24.25(18) 6_566 6_566
O8 Dy1 C7 92.1(2) . 6_566
O6 Dy1 C7 103.6(2) 8_466 6_566
O5 Dy1 C7 140.2(2) 8_466 6_566
O4 Dy1 C7 25.53(18) 6_566 6_566
C15 Dy1 C7 123.6(2) 8_466 6_566
C8 O1 Dy1 135.9(5) . 7_567
C8 O2 Dy1 135.4(5) . .
C7 O3 Dy1 103.0(4) . 6_565
C7 O4 Dy1 166.0(6) . 4_546
C7 O4 Dy1 85.3(4) . 6_565
Dy1 O4 Dy1 104.81(18) 4_546 6_565
C15 O5 Dy1 90.6(5) . 8_565
C15 O6 Dy1 93.3(5) . 8_565
Dy1 O7 H7A 119.7 . .
Dy1 O7 H7B 120.3 . .
H7A O7 H7B 120.0 . .
Dy1 O8 H8A 119.9 . .
Dy1 O8 H8B 120.1 . .
H8A O8 H8B 120.0 . .
N2 N1 C5 114.7(6) . .
N1 N2 C9 114.9(7) . .
C6 C1 C2 118.0(6) . .
C6 C1 C8 120.3(6) . .
C2 C1 C8 121.6(6) . .
C1 C2 C3 121.3(6) . .
C1 C2 H2 119.3 . .
C3 C2 H2 119.3 . .
C4 C3 C2 119.4(6) . .
C4 C3 C7 122.2(6) . .
C2 C3 C7 118.4(6) . .
C5 C4 C3 120.6(6) . .
C5 C4 H4 119.7 . .
C3 C4 H4 119.7 . .
C4 C5 C6 119.9(6) . .
C4 C5 N1 117.9(6) . .
C6 C5 N1 122.0(7) . .
C1 C6 C5 120.6(6) . .
C1 C6 H6 119.7 . .
C5 C6 H6 119.7 . .
O3 C7 O4 121.8(6) . .
O3 C7 C3 120.6(6) . .
O4 C7 C3 117.4(6) . .
O3 C7 Dy1 52.8(3) . 6_565
O4 C7 Dy1 69.2(4) . 6_565
C3 C7 Dy1 171.4(6) . 6_565
O1 C8 O2 125.3(6) . .
O1 C8 C1 118.4(6) . .
O2 C8 C1 116.3(7) . .
C14 C9 C10 118.9(8) . .
C14 C9 N2 115.9(9) . .
C10 C9 N2 125.2(8) . .
C9 C10 C11 119.2(8) . .
C9 C10 H10 120.4 . .
C11 C10 H10 120.4 . .
C12 C11 C10 121.3(8) . .
C12 C11 H11 119.4 . .
C10 C11 H11 119.4 . .
C11 C12 C13 119.9(8) . .
C11 C12 C15 121.6(8) . .
C13 C12 C15 118.4(8) . .
C12 C13 C14 118.1(9) . .
C12 C13 H13 120.9 . .
C14 C13 H13 120.9 . .
C9 C14 C13 122.3(9) . .
C9 C14 H14 118.9 . .
C13 C14 H14 118.9 . .
O6 C15 O5 123.5(7) . .
O6 C15 C12 119.3(7) . .
O5 C15 C12 117.1(8) . .
O6 C15 Dy1 60.6(4) . 8_565
O5 C15 Dy1 62.9(4) . 8_565
C12 C15 Dy1 176.3(7) . 8_565

loop_
_geom_bond_atom_site_label_1
_geom_bond_atom_site_label_2
_geom_bond_distance
_geom_bond_site_symmetry_2
Dy1 O4 2.304(5) 4_556
Dy1 O1 2.346(5) 7_567
Dy1 O2 2.357(5) .
Dy1 O7 2.374(7) .
Dy1 O3 2.390(5) 6_566
Dy1 O8 2.406(6) .
Dy1 O6 2.425(5) 8_466
Dy1 O5 2.473(6) 8_466
Dy1 O4 2.744(5) 6_566
Dy1 C15 2.778(7) 8_466
Dy1 C7 2.926(7) 6_566
O1 C8 1.242(10) .
O1 Dy1 2.346(5) 7_567
O2 C8 1.261(8) .
O3 C7 1.233(9) .
O3 Dy1 2.390(5) 6_565
O4 C7 1.265(9) .
O4 Dy1 2.304(5) 4_546
O4 Dy1 2.744(5) 6_565
O5 C15 1.241(10) .
O5 Dy1 2.473(6) 8_565
O6 C15 1.224(11) .
O6 Dy1 2.425(5) 8_565
O7 H7A 0.8499 .
O7 H7B 0.8499 .
O8 H8A 0.8500 .
O8 H8B 0.8500 .
N1 N2 1.222(10) .
N1 C5 1.434(9) .
N2 C9 1.419(9) .
C1 C6 1.377(9) .
C1 C2 1.385(9) .
C1 C8 1.495(9) .
C2 C3 1.391(9) .
C2 H2 0.9300 .
C3 C4 1.383(9) .
C3 C7 1.522(9) .
C4 C5 1.349(10) .
C4 H4 0.9300 .
C5 C6 1.417(10) .
C6 H6 0.9300 .
C7 Dy1 2.926(7) 6_565
C9 C14 1.358(14) .
C9 C10 1.383(12) .
C10 C11 1.394(11) .
C10 H10 0.9300 .
C11 C12 1.360(11) .
C11 H11 0.9300 .
C12 C13 1.383(13) .
C12 C15 1.530(11) .
C13 C14 1.398(14) .
C13 H13 0.9300 .
C14 H14 0.9300 .
C15 Dy1 2.778(7) 8_565

loop_
_geom_torsion_atom_site_label_1
_geom_torsion_atom_site_label_2
_geom_torsion_atom_site_label_3
_geom_torsion_atom_site_label_4
_geom_torsion
_geom_torsion_site_symmetry_1
_geom_torsion_site_symmetry_4
O4 Dy1 O2 C8 30.1(8) 4_556 .
O1 Dy1 O2 C8 -28.7(8) 7_567 .
O7 Dy1 O2 C8 110.7(8) . .
O3 Dy1 O2 C8 -95.4(8) 6_566 .
O8 Dy1 O2 C8 -170.8(8) . .
O6 Dy1 O2 C8 -165.9(7) 8_466 .
O5 Dy1 O2 C8 96.3(8) 8_466 .
O4 Dy1 O2 C8 -48.0(7) 6_566 .
C15 Dy1 O2 C8 146.3(8) 8_466 .
C7 Dy1 O2 C8 -73.7(8) 6_566 .
C5 N1 N2 C9 -177.9(9) . .
C6 C1 C2 C3 4.3(12) . .
C8 C1 C2 C3 -177.8(7) . .
C1 C2 C3 C4 -2.5(12) . .
C1 C2 C3 C7 179.9(7) . .
C2 C3 C4 C5 0.5(12) . .
C7 C3 C4 C5 177.9(8) . .
C3 C4 C5 C6 -0.3(13) . .
C3 C4 C5 N1 -175.0(8) . .
N2 N1 C5 C4 152.7(9) . .
N2 N1 C5 C6 -22.0(13) . .
C2 C1 C6 C5 -4.0(12) . .
C8 C1 C6 C5 178.0(8) . .
C4 C5 C6 C1 2.1(13) . .
N1 C5 C6 C1 176.7(8) . .
Dy1 O3 C7 O4 -3.2(8) 6_565 .
Dy1 O3 C7 C3 173.3(6) 6_565 .
Dy1 O4 C7 O3 -134.1(16) 4_546 .
Dy1 O4 C7 O3 2.7(7) 6_565 .
Dy1 O4 C7 C3 49(2) 4_546 .
Dy1 O4 C7 C3 -173.9(6) 6_565 .
Dy1 O4 C7 Dy1 -136.9(19) 4_546 6_565
C4 C3 C7 O3 -148.7(8) . .
C2 C3 C7 O3 28.8(11) . .
C4 C3 C7 O4 27.9(12) . .
C2 C3 C7 O4 -154.6(7) . .
C4 C3 C7 Dy1 -111(3) . 6_565
C2 C3 C7 Dy1 67(3) . 6_565
Dy1 O1 C8 O2 41.1(14) 7_567 .
Dy1 O1 C8 C1 -139.8(6) 7_567 .
Dy1 O2 C8 O1 -6.3(14) . .
Dy1 O2 C8 C1 174.7(5) . .
C6 C1 C8 O1 2.2(12) . .
C2 C1 C8 O1 -175.7(8) . .
C6 C1 C8 O2 -178.7(7) . .
C2 C1 C8 O2 3.4(12) . .
N1 N2 C9 C14 173.9(12) . .
N1 N2 C9 C10 -7.7(16) . .
C14 C9 C10 C11 -3.4(17) . .
N2 C9 C10 C11 178.2(10) . .
C9 C10 C11 C12 -1.6(17) . .
C10 C11 C12 C13 4.3(18) . .
C10 C11 C12 C15 -176.7(10) . .
C11 C12 C13 C14 -2(2) . .
C15 C12 C13 C14 179.1(14) . .
C10 C9 C14 C13 6(2) . .
N2 C9 C14 C13 -175.6(15) . .
C12 C13 C14 C9 -3(3) . .
Dy1 O6 C15 O5 -1.8(10) 8_565 .
Dy1 O6 C15 C12 175.7(8) 8_565 .
Dy1 O5 C15 O6 1.8(10) 8_565 .
Dy1 O5 C15 C12 -175.8(8) 8_565 .
C11 C12 C15 O6 -171.5(10) . .
C13 C12 C15 O6 7.5(16) . .
C11 C12 C15 O5 6.2(15) . .
C13 C12 C15 O5 -174.8(12) . .
C11 C12 C15 Dy1 -83(10) . 8_565
C13 C12 C15 Dy1 96(10) . 8_565

loop_
_platon_squeeze_void_nr
_platon_squeeze_void_average_x
_platon_squeeze_void_average_y
_platon_squeeze_void_average_z
_platon_squeeze_void_volume
_platon_squeeze_void_count_electrons
_platon_squeeze_void_content
1 0.001 0.500 -0.046 2213 201 ' '
